data_7132392
loop_
_publ_author_name
'Gridneva, Tatiana'
'Karimata, Ayumu'
'Bansal, Richa'
'Fayzullin, Robert R.'
'Vasylevskyi, Serhii'
'Bruhacs, Andrew'
'Khusnutdinova, Julia R.'

_publ_section_title
;
 Deep-red photoluminescent mechanoresponsive polymers with dynamic
 Cu<sup>I</sup>-arylamide mechanophores.
;
_journal_issue 2
_journal_name_full 'Chemical communications (Cambridge, England)'
_journal_page_first 212
_journal_page_last 215
_journal_paper_doi 10.1039/d3cc04643e
_journal_volume 60
_journal_year 2023
_chemical_formula_moiety 'C34 H40 Cu N5, 0.5 (C2 H3 N)'
_chemical_formula_sum 'C35 H41.5 Cu N5.5'
_chemical_formula_weight 602.77
_space_group_crystal_system orthorhombic
_space_group_IT_number 60
_space_group_name_Hall '-P 2n 2ab'
_space_group_name_H-M_alt 'P b c n'
_atom_sites_solution_hydrogens geom
_audit_creation_method SHELXL-2018/3
_audit_update_record
;
2023-07-12 deposited with the CCDC.	2023-11-24 downloaded from the CCDC.
;
_cell_angle_alpha 90
_cell_angle_beta 90
_cell_angle_gamma 90
_cell_formula_units_Z 8
_cell_length_a 14.32746(7)
_cell_length_b 12.45283(5)
_cell_length_c 34.81445(13)
_cell_measurement_reflns_used 71881
_cell_measurement_temperature 100(2)
_cell_measurement_theta_max 79.5270
_cell_measurement_theta_min 3.9880
_cell_volume 6211.50(5)
_computing_cell_refinement 'CrysAlisPro 1.171.42.66a (Rigaku OD, 2022)'
_computing_data_collection 'CrysAlisPro 1.171.42.66a (Rigaku OD, 2022)'
_computing_data_reduction 'CrysAlisPro 1.171.42.66a (Rigaku OD, 2022)'
_computing_molecular_graphics
;
WinGX (Farrugia, 2012); ORTEP-3 (Farrugia, 2012);
PLATON (Spek, 2009); Olex2 (Dolomanov et al., 2009)
;
_computing_publication_material
;
WinGX (Farrugia, 2012); ORTEP-3 (Farrugia, 2012);
PLATON (Spek, 2009); Olex2 (Dolomanov et al., 2009)
;
_computing_structure_refinement 'SHELXL-2018/3 (Sheldrick, 2015)'
_computing_structure_solution 'SHELXT-2018/2 (Sheldrick, 2015)'
_diffrn_ambient_temperature 100(2)
_diffrn_measured_fraction_theta_full 0.999
_diffrn_measured_fraction_theta_max 0.996
_diffrn_measurement_device_type 'Rigaku XtaLAB Pro: Kappa dual offset/far'
_diffrn_measurement_method '\w scans'
_diffrn_radiation_probe x-ray
_diffrn_radiation_type CuK\a
_diffrn_radiation_wavelength 1.54184
_diffrn_reflns_av_R_equivalents 0.0346
_diffrn_reflns_av_unetI/netI 0.0144
_diffrn_reflns_Laue_measured_fraction_full 0.999
_diffrn_reflns_Laue_measured_fraction_max 0.996
_diffrn_reflns_limit_h_max 18
_diffrn_reflns_limit_h_min -18
_diffrn_reflns_limit_k_max 15
_diffrn_reflns_limit_k_min -15
_diffrn_reflns_limit_l_max 44
_diffrn_reflns_limit_l_min -44
_diffrn_reflns_number 118176
_diffrn_reflns_point_group_measured_fraction_full 0.999
_diffrn_reflns_point_group_measured_fraction_max 0.996
_diffrn_reflns_theta_full 67.684
_diffrn_reflns_theta_max 80.026
_diffrn_reflns_theta_min 3.996
_diffrn_source 'microfocus sealed X-ray tube'
_exptl_absorpt_coefficient_mu 1.236
_exptl_absorpt_correction_T_max 1.000
_exptl_absorpt_correction_T_min 0.558
_exptl_absorpt_correction_type gaussian
_exptl_absorpt_process_details
;
CrysAlisPro 1.171.42.66a (Rigaku Oxford Diffraction, 2022).
Numerical absorption correction based on gaussian integration over
a multifaceted crystal model. Empirical absorption correction using
spherical harmonics, frame scaling and detector area scaling,
implemented in SCALE3 ABSPACK scaling algorithm.
;
_exptl_crystal_colour orange
_exptl_crystal_density_diffrn 1.289
_exptl_crystal_description plank
_exptl_crystal_F_000 2552
_exptl_crystal_recrystallization_method 'cooling MeCN solution at -30 \%C'
_exptl_crystal_size_max 0.137
_exptl_crystal_size_mid 0.101
_exptl_crystal_size_min 0.039
_refine_diff_density_max 0.298
_refine_diff_density_min -0.445
_refine_diff_density_rms 0.046
_refine_ls_extinction_method none
_refine_ls_goodness_of_fit_ref 1.039
_refine_ls_hydrogen_treatment constr
_refine_ls_matrix_type full
_refine_ls_number_parameters 383
_refine_ls_number_reflns 6760
_refine_ls_number_restraints 0
_refine_ls_restrained_S_all 1.039
_refine_ls_R_factor_all 0.0319
_refine_ls_R_factor_gt 0.0311
_refine_ls_shift/su_max 0.001
_refine_ls_shift/su_mean 0.000
_refine_ls_structure_factor_coef Fsqd
_refine_ls_weighting_details 'w=1/[\s^2^(Fo^2^)+(0.0416P)^2^+3.4687P] where P=(Fo^2^+2Fc^2^)/3'
_refine_ls_weighting_scheme calc
_refine_ls_wR_factor_gt 0.0836
_refine_ls_wR_factor_ref 0.0843
_reflns_Friedel_coverage 0.000
_reflns_number_gt 6518
_reflns_number_total 6760
_reflns_threshold_expression 'I > 2\s(I)'
_cod_data_source_file d3cc04643e5.cif
_cod_data_source_block jk1211
_cod_depositor_comments 'Adding full bibliography for 7132392--7132402.cif.'
_cod_original_formula_sum 'C35 H41.50 Cu N5.50'
_cod_database_code 7132392
_shelx_shelxl_version_number 2018/3
_shelx_space_group_comment
;
The symmetry employed for this shelxl refinement is uniquely defined
by the following loop, which should always be used as a source of
symmetry information in preference to the above space-group names.
They are only intended as comments.
;
_shelx_estimated_absorpt_t_min 0.849
_shelx_estimated_absorpt_t_max 0.953

loop_
_space_group_symop_operation_xyz
'x, y, z'
'-x+1/2, -y+1/2, z+1/2'
'-x, y, -z+1/2'
'x+1/2, -y+1/2, -z'
'-x, -y, -z'
'x-1/2, y-1/2, -z-1/2'
'x, -y, z-1/2'
'-x-1/2, y-1/2, z'

loop_
_atom_site_label
_atom_site_type_symbol
_atom_site_fract_x
_atom_site_fract_y
_atom_site_fract_z
_atom_site_U_iso_or_equiv
_atom_site_adp_type
_atom_site_occupancy
_atom_site_site_symmetry_order
_atom_site_calc_flag
_atom_site_refinement_flags_posn
_atom_site_refinement_flags_adp
_atom_site_refinement_flags_occupancy
_atom_site_disorder_assembly
_atom_site_disorder_group
Cu1 Cu 0.54189(2) 0.45831(2) 0.59762(2) 0.01845(7) Uani 1 1 d . . . . .
N1 N 0.43833(7) 0.56136(8) 0.58008(3) 0.0193(2) Uani 1 1 d . . . . .
N2 N 0.54922(7) 0.56905(9) 0.64328(3) 0.0212(2) Uani 1 1 d . . . . .
N3 N 0.63215(7) 0.58214(8) 0.56970(3) 0.0198(2) Uani 1 1 d . . . . .
N4 N 0.33000(8) 0.48929(9) 0.66182(3) 0.0244(2) Uani 1 1 d . . . . .
N5 N 0.55393(7) 0.30660(8) 0.60404(3) 0.0179(2) Uani 1 1 d . . . . .
C11 C 0.56646(10) 0.64377(11) 0.54529(4) 0.0297(3) Uani 1 1 d . . . . .
H11A H 0.564116 0.610312 0.519509 0.036 Uiso 1 1 calc R U . . .
H11B H 0.590542 0.717774 0.542172 0.036 Uiso 1 1 calc R U . . .
C12 C 0.46879(9) 0.64902(10) 0.56139(4) 0.0220(2) Uani 1 1 d . . . . .
C13 C 0.41277(10) 0.73851(11) 0.55576(4) 0.0270(3) Uani 1 1 d . . . . .
H13 H 0.435626 0.799325 0.542234 0.032 Uiso 1 1 calc R U . . .
C14 C 0.32262(11) 0.73724(12) 0.57031(4) 0.0309(3) Uani 1 1 d . . . . .
H14 H 0.281831 0.796141 0.565953 0.037 Uiso 1 1 calc R U . . .
C15 C 0.29281(10) 0.64938(12) 0.59122(4) 0.0291(3) Uani 1 1 d . . . . .
H15 H 0.231982 0.648113 0.602069 0.035 Uiso 1 1 calc R U . . .
C16 C 0.35301(9) 0.56271(11) 0.59618(3) 0.0216(2) Uani 1 1 d . . . . .
C17 C 0.32548(10) 0.46644(11) 0.62006(4) 0.0245(3) Uani 1 1 d . . . . .
H17A H 0.261145 0.444606 0.613230 0.029 Uiso 1 1 calc R U . . .
H17B H 0.367639 0.405776 0.613996 0.029 Uiso 1 1 calc R U . . .
C21 C 0.66549(10) 0.65075(10) 0.60165(4) 0.0268(3) Uani 1 1 d . . . . .
H21A H 0.678037 0.723740 0.591635 0.032 Uiso 1 1 calc R U . . .
H21B H 0.725104 0.621339 0.611451 0.032 Uiso 1 1 calc R U . . .
C22 C 0.59713(9) 0.65882(10) 0.63449(4) 0.0241(3) Uani 1 1 d . . . . .
C23 C 0.58634(10) 0.75295(12) 0.65536(5) 0.0333(3) Uani 1 1 d . . . . .
H23 H 0.620020 0.815833 0.648541 0.040 Uiso 1 1 calc R U . . .
C24 C 0.52546(11) 0.75358(13) 0.68636(5) 0.0391(4) Uani 1 1 d . . . . .
H24 H 0.519434 0.815768 0.701965 0.047 Uiso 1 1 calc R U . . .
C25 C 0.47383(10) 0.66275(13) 0.69421(4) 0.0342(3) Uani 1 1 d . . . . .
H25 H 0.430662 0.662288 0.714921 0.041 Uiso 1 1 calc R U . . .
C26 C 0.48559(9) 0.57157(11) 0.67146(4) 0.0245(3) Uani 1 1 d . . . . .
C27 C 0.42569(10) 0.47278(11) 0.67674(4) 0.0264(3) Uani 1 1 d . . . . .
H27A H 0.454830 0.411487 0.663165 0.032 Uiso 1 1 calc R U . . .
H27B H 0.422503 0.454661 0.704395 0.032 Uiso 1 1 calc R U . . .
C31 C 0.71197(9) 0.53443(10) 0.54686(4) 0.0228(3) Uani 1 1 d . . . . .
C32 C 0.77699(10) 0.62168(12) 0.53071(4) 0.0331(3) Uani 1 1 d . . . . .
H32A H 0.741806 0.668224 0.513226 0.050 Uiso 1 1 calc R U . . .
H32B H 0.828487 0.587760 0.516707 0.050 Uiso 1 1 calc R U . . .
H32C H 0.802116 0.664678 0.551896 0.050 Uiso 1 1 calc R U . . .
C33 C 0.67244(11) 0.46573(13) 0.51418(4) 0.0333(3) Uani 1 1 d . . . . .
H33A H 0.623068 0.419049 0.524214 0.050 Uiso 1 1 calc R U . . .
H33B H 0.722370 0.421580 0.503187 0.050 Uiso 1 1 calc R U . . .
H33C H 0.646595 0.512613 0.494227 0.050 Uiso 1 1 calc R U . . .
C34 C 0.76696(9) 0.45823(10) 0.57286(4) 0.0247(3) Uani 1 1 d . . . . .
H34A H 0.795346 0.499121 0.593881 0.037 Uiso 1 1 calc R U . . .
H34B H 0.816037 0.422863 0.557874 0.037 Uiso 1 1 calc R U . . .
H34C H 0.724732 0.403899 0.583469 0.037 Uiso 1 1 calc R U . . .
C41 C 0.25615(10) 0.43292(12) 0.68470(4) 0.0294(3) Uani 1 1 d . . . . .
C42 C 0.16008(11) 0.46046(16) 0.66808(5) 0.0443(4) Uani 1 1 d . . . . .
H42A H 0.156369 0.537889 0.663285 0.066 Uiso 1 1 calc R U . . .
H42B H 0.111455 0.439574 0.686408 0.066 Uiso 1 1 calc R U . . .
H42C H 0.150972 0.421529 0.643901 0.066 Uiso 1 1 calc R U . . .
C43 C 0.25773(12) 0.47707(14) 0.72574(4) 0.0388(4) Uani 1 1 d . . . . .
H43A H 0.315048 0.453733 0.738632 0.058 Uiso 1 1 calc R U . . .
H43B H 0.203438 0.450024 0.739867 0.058 Uiso 1 1 calc R U . . .
H43C H 0.255704 0.555700 0.724983 0.058 Uiso 1 1 calc R U . . .
C44 C 0.26933(13) 0.31088(13) 0.68532(5) 0.0422(4) Uani 1 1 d . . . . .
H44A H 0.265931 0.282902 0.659049 0.063 Uiso 1 1 calc R U . . .
H44B H 0.220082 0.278025 0.700929 0.063 Uiso 1 1 calc R U . . .
H44C H 0.330405 0.293610 0.696390 0.063 Uiso 1 1 calc R U . . .
C501 C 0.50750(8) 0.22700(9) 0.58462(3) 0.0177(2) Uani 1 1 d . . . . .
C502 C 0.45280(9) 0.23739(10) 0.55141(4) 0.0224(2) Uani 1 1 d . . . . .
H502 H 0.442276 0.305878 0.540192 0.027 Uiso 1 1 calc R U . . .
C503 C 0.41457(10) 0.14600(11) 0.53534(4) 0.0284(3) Uani 1 1 d . . . . .
H503 H 0.377861 0.152028 0.512716 0.034 Uiso 1 1 calc R U . . .
C504 C 0.42889(11) 0.04425(11) 0.55180(4) 0.0308(3) Uani 1 1 d . . . . .
H504 H 0.401973 -0.017340 0.540115 0.037 Uiso 1 1 calc R U . . .
C505 C 0.48169(10) 0.03271(10) 0.58479(4) 0.0262(3) Uani 1 1 d . . . . .
H505 H 0.490955 -0.036211 0.595846 0.031 Uiso 1 1 calc R U . . .
C506 C 0.52130(9) 0.12398(10) 0.60167(3) 0.0202(2) Uani 1 1 d . . . . .
C507 C 0.58120(9) 0.14306(10) 0.63407(3) 0.0207(2) Uani 1 1 d . . . . .
C508 C 0.62353(11) 0.07792(11) 0.66183(4) 0.0283(3) Uani 1 1 d . . . . .
H508 H 0.611905 0.002818 0.662264 0.034 Uiso 1 1 calc R U . . .
C509 C 0.68234(11) 0.12396(12) 0.68858(4) 0.0324(3) Uani 1 1 d . . . . .
H509 H 0.712567 0.079826 0.707035 0.039 Uiso 1 1 calc R U . . .
C510 C 0.69800(10) 0.23533(12) 0.68882(4) 0.0296(3) Uani 1 1 d . . . . .
H510 H 0.737888 0.265378 0.707789 0.036 Uiso 1 1 calc R U . . .
C511 C 0.65658(9) 0.30224(11) 0.66203(4) 0.0235(2) Uani 1 1 d . . . . .
H511 H 0.667070 0.377555 0.662598 0.028 Uiso 1 1 calc R U . . .
C512 C 0.59863(8) 0.25597(10) 0.63398(3) 0.0189(2) Uani 1 1 d . . . . .
N6 N 0.500000 -0.02727(14) 0.750000 0.0310(4) Uani 1 2 d S T P . .
C61 C 0.500000 0.06366(17) 0.750000 0.0315(4) Uani 1 2 d S T P . .
C62 C 0.500000 0.1805(2) 0.750000 0.0709(10) Uani 1 2 d S T P . .
H62A H 0.558670 0.206763 0.761016 0.106 Uiso 0.5 1 calc R U P A -1
H62B H 0.447483 0.206763 0.765402 0.106 Uiso 0.5 1 calc R U P A -1
H62C H 0.493846 0.206763 0.723582 0.106 Uiso 0.5 1 calc R U P A -1

loop_
_atom_site_aniso_label
_atom_site_aniso_U_11
_atom_site_aniso_U_22
_atom_site_aniso_U_33
_atom_site_aniso_U_23
_atom_site_aniso_U_13
_atom_site_aniso_U_12
Cu1 0.02461(11) 0.01132(10) 0.01940(10) -0.00003(6) 0.00184(6) 0.00069(6)
N1 0.0224(5) 0.0171(5) 0.0185(5) -0.0005(4) -0.0006(4) 0.0017(4)
N2 0.0238(5) 0.0191(5) 0.0206(5) -0.0047(4) -0.0015(4) 0.0026(4)
N3 0.0216(5) 0.0154(5) 0.0223(5) 0.0021(4) 0.0008(4) -0.0008(4)
N4 0.0238(5) 0.0308(6) 0.0187(5) -0.0006(4) 0.0050(4) -0.0006(4)
N5 0.0211(5) 0.0139(5) 0.0188(5) -0.0001(4) 0.0002(4) 0.0000(4)
C11 0.0285(7) 0.0265(7) 0.0341(7) 0.0165(6) 0.0022(6) 0.0016(5)
C12 0.0266(6) 0.0177(6) 0.0216(6) 0.0011(5) -0.0030(5) 0.0020(5)
C13 0.0370(7) 0.0189(6) 0.0251(6) 0.0011(5) -0.0056(5) 0.0054(5)
C14 0.0372(7) 0.0291(7) 0.0265(6) -0.0019(5) -0.0040(6) 0.0160(6)
C15 0.0279(7) 0.0371(8) 0.0223(6) -0.0034(5) 0.0006(5) 0.0106(6)
C16 0.0232(6) 0.0255(6) 0.0159(5) -0.0039(4) -0.0010(4) 0.0021(5)
C17 0.0251(6) 0.0279(6) 0.0205(6) -0.0023(5) 0.0031(5) -0.0021(5)
C21 0.0290(7) 0.0166(6) 0.0349(7) -0.0058(5) 0.0029(5) -0.0065(5)
C22 0.0242(6) 0.0178(6) 0.0304(6) -0.0072(5) -0.0039(5) 0.0022(5)
C23 0.0283(7) 0.0231(7) 0.0485(9) -0.0161(6) -0.0062(6) 0.0028(5)
C24 0.0302(7) 0.0373(8) 0.0497(9) -0.0289(7) -0.0070(6) 0.0077(6)
C25 0.0261(6) 0.0452(9) 0.0313(7) -0.0194(6) -0.0021(6) 0.0068(6)
C26 0.0230(6) 0.0311(7) 0.0193(6) -0.0059(5) -0.0037(5) 0.0056(5)
C27 0.0279(7) 0.0327(7) 0.0186(6) 0.0008(5) 0.0034(5) 0.0042(5)
C31 0.0226(6) 0.0241(6) 0.0218(6) 0.0002(5) 0.0027(5) -0.0014(5)
C32 0.0286(7) 0.0363(8) 0.0343(7) 0.0093(6) 0.0066(6) -0.0047(6)
C33 0.0330(7) 0.0412(8) 0.0257(7) -0.0085(6) -0.0007(6) -0.0003(6)
C34 0.0240(6) 0.0214(6) 0.0286(6) -0.0020(5) 0.0008(5) 0.0017(5)
C41 0.0304(7) 0.0339(7) 0.0239(6) 0.0002(5) 0.0084(5) -0.0039(6)
C42 0.0280(8) 0.0683(12) 0.0366(8) 0.0061(8) 0.0109(6) -0.0018(7)
C43 0.0422(8) 0.0477(9) 0.0266(7) -0.0045(6) 0.0149(6) -0.0067(7)
C44 0.0534(10) 0.0344(8) 0.0387(8) 0.0012(7) 0.0097(7) -0.0087(7)
C501 0.0190(5) 0.0135(5) 0.0206(5) 0.0003(4) 0.0033(4) -0.0004(4)
C502 0.0245(6) 0.0183(6) 0.0244(6) 0.0029(5) -0.0016(5) -0.0013(5)
C503 0.0304(7) 0.0258(7) 0.0291(6) 0.0003(5) -0.0071(5) -0.0055(5)
C504 0.0365(7) 0.0198(6) 0.0362(7) -0.0038(5) -0.0036(6) -0.0085(5)
C505 0.0317(7) 0.0146(6) 0.0323(7) 0.0021(5) 0.0029(6) -0.0026(5)
C506 0.0230(6) 0.0152(6) 0.0223(6) 0.0025(4) 0.0046(5) 0.0009(4)
C507 0.0252(6) 0.0173(5) 0.0198(5) 0.0013(4) 0.0048(5) 0.0030(5)
C508 0.0404(8) 0.0217(6) 0.0229(6) 0.0065(5) 0.0042(5) 0.0070(5)
C509 0.0418(8) 0.0345(8) 0.0209(6) 0.0073(5) -0.0015(6) 0.0113(6)
C510 0.0315(7) 0.0381(8) 0.0193(6) -0.0007(5) -0.0026(5) 0.0033(6)
C511 0.0264(6) 0.0239(6) 0.0202(6) -0.0013(5) 0.0007(5) 0.0005(5)
C512 0.0213(5) 0.0172(5) 0.0181(5) 0.0015(4) 0.0028(4) 0.0027(4)
N6 0.0378(9) 0.0284(9) 0.0269(8) 0.000 -0.0037(7) 0.000
C61 0.0237(9) 0.0309(11) 0.0399(11) 0.000 -0.0006(8) 0.000
C62 0.0622(18) 0.0283(13) 0.122(3) 0.000 0.035(2) 0.000

loop_
_atom_type_symbol
_atom_type_description
_atom_type_scat_dispersion_real
_atom_type_scat_dispersion_imag
_atom_type_scat_source
C C 0.0181 0.0091 'International Tables Vol C Tables 4.2.6.8 and 6.1.1.4'
H H 0.0000 0.0000 'International Tables Vol C Tables 4.2.6.8 and 6.1.1.4'
N N 0.0311 0.0180 'International Tables Vol C Tables 4.2.6.8 and 6.1.1.4'
Cu Cu -1.9646 0.5888 'International Tables Vol C Tables 4.2.6.8 and 6.1.1.4'

loop_
_geom_angle_atom_site_label_1
_geom_angle_atom_site_label_2
_geom_angle_atom_site_label_3
_geom_angle
_geom_angle_site_symmetry_1
_geom_angle_site_symmetry_3
_geom_angle_publ_flag
N5 Cu1 N1 135.87(4) . . ?
N5 Cu1 N2 123.67(4) . . ?
N1 Cu1 N2 81.46(4) . . ?
N5 Cu1 N3 132.92(4) . . ?
N1 Cu1 N3 81.82(4) . . ?
N2 Cu1 N3 81.24(4) . . ?
C12 N1 C16 119.14(11) . . ?
C12 N1 Cu1 114.64(8) . . ?
C16 N1 Cu1 122.70(8) . . ?
C26 N2 C22 119.59(11) . . ?
C26 N2 Cu1 122.27(9) . . ?
C22 N2 Cu1 113.39(8) . . ?
C21 N3 C11 109.67(11) . . ?
C21 N3 C31 112.15(10) . . ?
C11 N3 C31 112.42(10) . . ?
C21 N3 Cu1 104.94(7) . . ?
C11 N3 Cu1 103.84(8) . . ?
C31 N3 Cu1 113.25(7) . . ?
C27 N4 C17 110.96(10) . . ?
C27 N4 C41 113.72(11) . . ?
C17 N4 C41 113.60(11) . . ?
C501 N5 C512 105.54(10) . . ?
C501 N5 Cu1 127.81(8) . . ?
C512 N5 Cu1 125.71(8) . . ?
N3 C11 C12 113.47(10) . . ?
N3 C11 H11A 108.9 . . ?
C12 C11 H11A 108.9 . . ?
N3 C11 H11B 108.9 . . ?
C12 C11 H11B 108.9 . . ?
H11A C11 H11B 107.7 . . ?
N1 C12 C13 122.22(12) . . ?
N1 C12 C11 116.48(11) . . ?
C13 C12 C11 121.26(12) . . ?
C12 C13 C14 118.54(13) . . ?
C12 C13 H13 120.7 . . ?
C14 C13 H13 120.7 . . ?
C15 C14 C13 119.28(12) . . ?
C15 C14 H14 120.4 . . ?
C13 C14 H14 120.4 . . ?
C14 C15 C16 119.19(13) . . ?
C14 C15 H15 120.4 . . ?
C16 C15 H15 120.4 . . ?
N1 C16 C15 121.40(12) . . ?
N1 C16 C17 117.17(11) . . ?
C15 C16 C17 121.43(12) . . ?
N4 C17 C16 112.07(11) . . ?
N4 C17 H17A 109.2 . . ?
C16 C17 H17A 109.2 . . ?
N4 C17 H17B 109.2 . . ?
C16 C17 H17B 109.2 . . ?
H17A C17 H17B 107.9 . . ?
N3 C21 C22 113.46(11) . . ?
N3 C21 H21A 108.9 . . ?
C22 C21 H21A 108.9 . . ?
N3 C21 H21B 108.9 . . ?
C22 C21 H21B 108.9 . . ?
H21A C21 H21B 107.7 . . ?
N2 C22 C23 121.68(13) . . ?
N2 C22 C21 116.60(11) . . ?
C23 C22 C21 121.69(13) . . ?
C22 C23 C24 118.82(14) . . ?
C22 C23 H23 120.6 . . ?
C24 C23 H23 120.6 . . ?
C25 C24 C23 119.13(13) . . ?
C25 C24 H24 120.4 . . ?
C23 C24 H24 120.4 . . ?
C24 C25 C26 119.37(14) . . ?
C24 C25 H25 120.3 . . ?
C26 C25 H25 120.3 . . ?
N2 C26 C25 121.14(14) . . ?
N2 C26 C27 117.16(11) . . ?
C25 C26 C27 121.67(13) . . ?
N4 C27 C26 111.72(11) . . ?
N4 C27 H27A 109.3 . . ?
C26 C27 H27A 109.3 . . ?
N4 C27 H27B 109.3 . . ?
C26 C27 H27B 109.3 . . ?
H27A C27 H27B 107.9 . . ?
N3 C31 C34 108.75(10) . . ?
N3 C31 C33 109.26(11) . . ?
C34 C31 C33 106.46(11) . . ?
N3 C31 C32 111.86(11) . . ?
C34 C31 C32 110.04(11) . . ?
C33 C31 C32 110.31(11) . . ?
C31 C32 H32A 109.5 . . ?
C31 C32 H32B 109.5 . . ?
H32A C32 H32B 109.5 . . ?
C31 C32 H32C 109.5 . . ?
H32A C32 H32C 109.5 . . ?
H32B C32 H32C 109.5 . . ?
C31 C33 H33A 109.5 . . ?
C31 C33 H33B 109.5 . . ?
H33A C33 H33B 109.5 . . ?
C31 C33 H33C 109.5 . . ?
H33A C33 H33C 109.5 . . ?
H33B C33 H33C 109.5 . . ?
C31 C34 H34A 109.5 . . ?
C31 C34 H34B 109.5 . . ?
H34A C34 H34B 109.5 . . ?
C31 C34 H34C 109.5 . . ?
H34A C34 H34C 109.5 . . ?
H34B C34 H34C 109.5 . . ?
N4 C41 C43 108.50(12) . . ?
N4 C41 C44 112.66(12) . . ?
C43 C41 C44 109.95(13) . . ?
N4 C41 C42 109.19(12) . . ?
C43 C41 C42 106.58(13) . . ?
C44 C41 C42 109.77(14) . . ?
C41 C42 H42A 109.5 . . ?
C41 C42 H42B 109.5 . . ?
H42A C42 H42B 109.5 . . ?
C41 C42 H42C 109.5 . . ?
H42A C42 H42C 109.5 . . ?
H42B C42 H42C 109.5 . . ?
C41 C43 H43A 109.5 . . ?
C41 C43 H43B 109.5 . . ?
H43A C43 H43B 109.5 . . ?
C41 C43 H43C 109.5 . . ?
H43A C43 H43C 109.5 . . ?
H43B C43 H43C 109.5 . . ?
C41 C44 H44A 109.5 . . ?
C41 C44 H44B 109.5 . . ?
H44A C44 H44B 109.5 . . ?
C41 C44 H44C 109.5 . . ?
H44A C44 H44C 109.5 . . ?
H44B C44 H44C 109.5 . . ?
N5 C501 C502 127.62(11) . . ?
N5 C501 C506 112.17(11) . . ?
C502 C501 C506 120.20(11) . . ?
C503 C502 C501 118.64(12) . . ?
C503 C502 H502 120.7 . . ?
C501 C502 H502 120.7 . . ?
C502 C503 C504 121.31(13) . . ?
C502 C503 H503 119.3 . . ?
C504 C503 H503 119.3 . . ?
C505 C504 C503 120.81(12) . . ?
C505 C504 H504 119.6 . . ?
C503 C504 H504 119.6 . . ?
C504 C505 C506 119.09(12) . . ?
C504 C505 H505 120.5 . . ?
C506 C505 H505 120.5 . . ?
C505 C506 C501 119.95(12) . . ?
C505 C506 C507 134.90(12) . . ?
C501 C506 C507 105.10(10) . . ?
C508 C507 C512 119.74(12) . . ?
C508 C507 C506 134.81(12) . . ?
C512 C507 C506 105.40(10) . . ?
C509 C508 C507 119.30(13) . . ?
C509 C508 H508 120.3 . . ?
C507 C508 H508 120.3 . . ?
C508 C509 C510 120.77(13) . . ?
C508 C509 H509 119.6 . . ?
C510 C509 H509 119.6 . . ?
C511 C510 C509 121.44(13) . . ?
C511 C510 H510 119.3 . . ?
C509 C510 H510 119.3 . . ?
C510 C511 C512 118.34(12) . . ?
C510 C511 H511 120.8 . . ?
C512 C511 H511 120.8 . . ?
N5 C512 C511 127.84(11) . . ?
N5 C512 C507 111.79(11) . . ?
C511 C512 C507 120.36(11) . . ?
N6 C61 C62 180.0 . . ?
C61 C62 H62A 109.5 . . ?
C61 C62 H62B 109.5 . . ?
H62A C62 H62B 109.5 . . ?
C61 C62 H62C 109.5 . . ?
H62A C62 H62C 109.5 . . ?
H62B C62 H62C 109.5 . . ?

loop_
_geom_bond_atom_site_label_1
_geom_bond_atom_site_label_2
_geom_bond_distance
_geom_bond_site_symmetry_2
_geom_bond_publ_flag
Cu1 N5 1.9103(10) . ?
Cu1 N1 2.0545(11) . ?
Cu1 N2 2.1071(11) . ?
Cu1 N3 2.2350(10) . ?
N1 C12 1.3436(16) . ?
N1 C16 1.3450(17) . ?
N2 C26 1.3395(17) . ?
N2 C22 1.3471(17) . ?
N3 C21 1.4816(16) . ?
N3 C11 1.4823(16) . ?
N3 C31 1.5144(16) . ?
N4 C27 1.4805(17) . ?
N4 C17 1.4829(16) . ?
N4 C41 1.4989(17) . ?
N5 C501 1.3718(15) . ?
N5 C512 1.3762(15) . ?
C11 C12 1.5089(19) . ?
C11 H11A 0.9900 . ?
C11 H11B 0.9900 . ?
C12 C13 1.3872(18) . ?
C13 C14 1.388(2) . ?
C13 H13 0.9500 . ?
C14 C15 1.382(2) . ?
C14 H14 0.9500 . ?
C15 C16 1.3924(19) . ?
C15 H15 0.9500 . ?
C16 C17 1.5112(18) . ?
C17 H17A 0.9900 . ?
C17 H17B 0.9900 . ?
C21 C22 1.5087(19) . ?
C21 H21A 0.9900 . ?
C21 H21B 0.9900 . ?
C22 C23 1.3877(18) . ?
C23 C24 1.388(2) . ?
C23 H23 0.9500 . ?
C24 C25 1.379(2) . ?
C24 H24 0.9500 . ?
C25 C26 1.3947(19) . ?
C25 H25 0.9500 . ?
C26 C27 1.511(2) . ?
C27 H27A 0.9900 . ?
C27 H27B 0.9900 . ?
C31 C34 1.5299(18) . ?
C31 C33 1.5320(18) . ?
C31 C32 1.5377(18) . ?
C32 H32A 0.9800 . ?
C32 H32B 0.9800 . ?
C32 H32C 0.9800 . ?
C33 H33A 0.9800 . ?
C33 H33B 0.9800 . ?
C33 H33C 0.9800 . ?
C34 H34A 0.9800 . ?
C34 H34B 0.9800 . ?
C34 H34C 0.9800 . ?
C41 C43 1.531(2) . ?
C41 C44 1.532(2) . ?
C41 C42 1.532(2) . ?
C42 H42A 0.9800 . ?
C42 H42B 0.9800 . ?
C42 H42C 0.9800 . ?
C43 H43A 0.9800 . ?
C43 H43B 0.9800 . ?
C43 H43C 0.9800 . ?
C44 H44A 0.9800 . ?
C44 H44B 0.9800 . ?
C44 H44C 0.9800 . ?
C501 C502 1.4030(17) . ?
C501 C506 1.4272(16) . ?
C502 C503 1.3815(18) . ?
C502 H502 0.9500 . ?
C503 C504 1.406(2) . ?
C503 H503 0.9500 . ?
C504 C505 1.383(2) . ?
C504 H504 0.9500 . ?
C505 C506 1.3997(18) . ?
C505 H505 0.9500 . ?
C506 C507 1.4371(18) . ?
C507 C508 1.4002(18) . ?
C507 C512 1.4281(17) . ?
C508 C509 1.380(2) . ?
C508 H508 0.9500 . ?
C509 C510 1.405(2) . ?
C509 H509 0.9500 . ?
C510 C511 1.3843(19) . ?
C510 H510 0.9500 . ?
C511 C512 1.4055(17) . ?
C511 H511 0.9500 . ?
N6 C61 1.132(3) . ?
C61 C62 1.455(3) . ?
C62 H62A 0.9800 . ?
C62 H62B 0.9800 . ?
C62 H62C 0.9800 . ?

loop_
_geom_torsion_atom_site_label_1
_geom_torsion_atom_site_label_2
_geom_torsion_atom_site_label_3
_geom_torsion_atom_site_label_4
_geom_torsion
_geom_torsion_site_symmetry_1
_geom_torsion_site_symmetry_2
_geom_torsion_site_symmetry_3
_geom_torsion_site_symmetry_4
_geom_torsion_publ_flag
C21 N3 C11 C12 -80.74(14) . . . . ?
C31 N3 C11 C12 153.76(11) . . . . ?
Cu1 N3 C11 C12 30.98(13) . . . . ?
C16 N1 C12 C13 -4.62(18) . . . . ?
Cu1 N1 C12 C13 -164.02(10) . . . . ?
C16 N1 C12 C11 177.75(11) . . . . ?
Cu1 N1 C12 C11 18.35(14) . . . . ?
N3 C11 C12 N1 -35.35(17) . . . . ?
N3 C11 C12 C13 147.00(12) . . . . ?
N1 C12 C13 C14 0.6(2) . . . . ?
C11 C12 C13 C14 178.13(13) . . . . ?
C12 C13 C14 C15 2.7(2) . . . . ?
C13 C14 C15 C16 -2.0(2) . . . . ?
C12 N1 C16 C15 5.35(18) . . . . ?
Cu1 N1 C16 C15 163.01(10) . . . . ?
C12 N1 C16 C17 -174.33(11) . . . . ?
Cu1 N1 C16 C17 -16.67(15) . . . . ?
C14 C15 C16 N1 -2.1(2) . . . . ?
C14 C15 C16 C17 177.57(12) . . . . ?
C27 N4 C17 C16 -85.16(13) . . . . ?
C41 N4 C17 C16 145.24(12) . . . . ?
N1 C16 C17 N4 104.02(13) . . . . ?
C15 C16 C17 N4 -75.65(15) . . . . ?
C11 N3 C21 C22 80.26(13) . . . . ?
C31 N3 C21 C22 -154.09(11) . . . . ?
Cu1 N3 C21 C22 -30.74(12) . . . . ?
C26 N2 C22 C23 3.80(19) . . . . ?
Cu1 N2 C22 C23 159.95(11) . . . . ?
C26 N2 C22 C21 -178.19(12) . . . . ?
Cu1 N2 C22 C21 -22.04(14) . . . . ?
N3 C21 C22 N2 37.55(17) . . . . ?
N3 C21 C22 C23 -144.45(13) . . . . ?
N2 C22 C23 C24 0.9(2) . . . . ?
C21 C22 C23 C24 -177.01(14) . . . . ?
C22 C23 C24 C25 -3.5(2) . . . . ?
C23 C24 C25 C26 1.6(2) . . . . ?
C22 N2 C26 C25 -5.83(19) . . . . ?
Cu1 N2 C26 C25 -159.80(10) . . . . ?
C22 N2 C26 C27 172.57(11) . . . . ?
Cu1 N2 C26 C27 18.60(16) . . . . ?
C24 C25 C26 N2 3.2(2) . . . . ?
C24 C25 C26 C27 -175.17(13) . . . . ?
C17 N4 C27 C26 85.32(13) . . . . ?
C41 N4 C27 C26 -145.14(11) . . . . ?
N2 C26 C27 N4 -104.55(13) . . . . ?
C25 C26 C27 N4 73.84(16) . . . . ?
C21 N3 C31 C34 64.78(13) . . . . ?
C11 N3 C31 C34 -171.09(10) . . . . ?
Cu1 N3 C31 C34 -53.77(11) . . . . ?
C21 N3 C31 C33 -179.40(11) . . . . ?
C11 N3 C31 C33 -55.26(14) . . . . ?
Cu1 N3 C31 C33 62.06(12) . . . . ?
C21 N3 C31 C32 -56.97(14) . . . . ?
C11 N3 C31 C32 67.17(14) . . . . ?
Cu1 N3 C31 C32 -175.52(9) . . . . ?
C27 N4 C41 C43 61.16(16) . . . . ?
C17 N4 C41 C43 -170.64(12) . . . . ?
C27 N4 C41 C44 -60.82(16) . . . . ?
C17 N4 C41 C44 67.37(16) . . . . ?
C27 N4 C41 C42 176.95(12) . . . . ?
C17 N4 C41 C42 -54.86(16) . . . . ?
C512 N5 C501 C502 -178.82(12) . . . . ?
Cu1 N5 C501 C502 11.84(18) . . . . ?
C512 N5 C501 C506 0.08(13) . . . . ?
Cu1 N5 C501 C506 -169.27(8) . . . . ?
N5 C501 C502 C503 177.55(12) . . . . ?
C506 C501 C502 C503 -1.27(19) . . . . ?
C501 C502 C503 C504 0.5(2) . . . . ?
C502 C503 C504 C505 0.2(2) . . . . ?
C503 C504 C505 C506 -0.2(2) . . . . ?
C504 C505 C506 C501 -0.5(2) . . . . ?
C504 C505 C506 C507 -177.28(14) . . . . ?
N5 C501 C506 C505 -177.73(11) . . . . ?
C502 C501 C506 C505 1.26(18) . . . . ?
N5 C501 C506 C507 -0.08(14) . . . . ?
C502 C501 C506 C507 178.91(11) . . . . ?
C505 C506 C507 C508 -0.4(3) . . . . ?
C501 C506 C507 C508 -177.50(14) . . . . ?
C505 C506 C507 C512 177.17(14) . . . . ?
C501 C506 C507 C512 0.05(13) . . . . ?
C512 C507 C508 C509 -0.6(2) . . . . ?
C506 C507 C508 C509 176.70(14) . . . . ?
C507 C508 C509 C510 1.7(2) . . . . ?
C508 C509 C510 C511 -1.1(2) . . . . ?
C509 C510 C511 C512 -0.7(2) . . . . ?
C501 N5 C512 C511 179.08(12) . . . . ?
Cu1 N5 C512 C511 -11.28(18) . . . . ?
C501 N5 C512 C507 -0.04(13) . . . . ?
Cu1 N5 C512 C507 169.59(8) . . . . ?
C510 C511 C512 N5 -177.25(12) . . . . ?
C510 C511 C512 C507 1.81(18) . . . . ?
C508 C507 C512 N5 177.99(11) . . . . ?
C506 C507 C512 N5 0.00(14) . . . . ?
C508 C507 C512 C511 -1.21(18) . . . . ?
C506 C507 C512 C511 -179.21(11) . . . . ?
